data_7717789
loop_
_publ_author_name
'Holzhauer, Laura'
'Shekhovtsev, Vitalii'
'Bruschi, Cecilia'
'Gunther, Mathis'
'Fuhr, Olaf'
'Hodapp, Patrick PH'
'Bizzarri, Claudia'
'Wenzel, Wolfgang'
'Jung, Nicole'
'Braese, Stefan'

_publ_section_title
;
 Identification of novel triazolylquinoxaline-based metal complexes
 supported by experimental and virtual screenings
;
_journal_name_full 'Dalton Transactions'
_journal_paper_doi 10.1039/D4DT02068E
_journal_year 2025
_chemical_formula_moiety 'C53 H47 Ag N5 O P2, B F4'
_chemical_formula_sum 'C53 H47 Ag B F4 N5 O P2'
_chemical_formula_weight 1026.57
_space_group_crystal_system monoclinic
_space_group_IT_number 14
_space_group_name_Hall '-P 2ybc'
_space_group_name_H-M_alt 'P 1 21/c 1'
_atom_sites_solution_hydrogens geom
_atom_sites_solution_primary dual
_audit_creation_date 2022-09-23
_audit_creation_method
;
Olex2 1.2
(compiled 2017.08.10 svn.r3458 for OlexSys, GUI svn.r5381)
;
_audit_update_record
;
2024-02-28 deposited with the CCDC.	2024-12-10 downloaded from the CCDC.
;
_cell_angle_alpha 90
_cell_angle_beta 94.469(3)
_cell_angle_gamma 90
_cell_formula_units_Z 4
_cell_length_a 9.0588(3)
_cell_length_b 22.4503(5)
_cell_length_c 23.1808(7)
_cell_measurement_reflns_used 50567
_cell_measurement_temperature 150
_cell_measurement_theta_max 64.62
_cell_measurement_theta_min 3.33
_cell_volume 4700.0(2)
_computing_cell_refinement
;
X-Area Recipe 1.37.0.0 (STOE, 2021)
;
_computing_data_collection
;
X-Area Pilatus3_SV 1.31.175.0 (STOE, 2021)
;
_computing_data_reduction
;
X-Area Integrate 2.5.1.0 (STOE, 2021)
X-Area LANA 2.6.2.0 (STOE, 2021)
;
_computing_molecular_graphics 'Olex2 (Dolomanov et al., 2009)'
_computing_publication_material 'Olex2 (Dolomanov et al., 2009)'
_computing_structure_refinement 'ShelXL (Sheldrick, 2015)'
_computing_structure_solution 'ShelXT (Sheldrick, 2015)'
_diffrn_ambient_temperature 150
_diffrn_detector 'Eiger R 4M'
_diffrn_detector_area_resol_mean 13.33
_diffrn_detector_type DECTRIS
_diffrn_measured_fraction_theta_full 0.973
_diffrn_measured_fraction_theta_max 0.940
_diffrn_measurement_details
;
 914 frames, detector distance = 80 mm
;
_diffrn_measurement_device 'Eulerian 4-circle diffractometer'
_diffrn_measurement_device_type 'Stoe StadiVari'
_diffrn_measurement_method 'rotation method, \w scans'
_diffrn_radiation_collimation '1.2 0.6 mm diameter'
_diffrn_radiation_monochromator 'Graded multilayer mirror'
_diffrn_radiation_polarisn_norm 0
_diffrn_radiation_probe x-ray
_diffrn_radiation_type GaK\a
_diffrn_radiation_wavelength 1.34143
_diffrn_reflns_av_R_equivalents 0.0139
_diffrn_reflns_av_unetI/netI 0.0118
_diffrn_reflns_Laue_measured_fraction_full 0.973
_diffrn_reflns_Laue_measured_fraction_max 0.940
_diffrn_reflns_limit_h_max 4
_diffrn_reflns_limit_h_min -11
_diffrn_reflns_limit_k_max 24
_diffrn_reflns_limit_k_min -29
_diffrn_reflns_limit_l_max 30
_diffrn_reflns_limit_l_min -30
_diffrn_reflns_number 31278
_diffrn_reflns_point_group_measured_fraction_full 0.973
_diffrn_reflns_point_group_measured_fraction_max 0.940
_diffrn_reflns_theta_full 53.597
_diffrn_reflns_theta_max 64.205
_diffrn_reflns_theta_min 3.328
_diffrn_source 'Metaljet D2'
_diffrn_source_current 3.570
_diffrn_source_power 0.250
_diffrn_source_target Ga
_diffrn_source_type 'Metaljet D2'
_diffrn_source_voltage 70
_exptl_absorpt_coefficient_mu 3.090
_exptl_absorpt_correction_T_max 0.3589
_exptl_absorpt_correction_T_min 0.3121
_exptl_absorpt_correction_type multi-scan
_exptl_absorpt_process_details
;
STOE LANA, absorption correction by scaling of reflection intensities.
J. Koziskova, F. Hahn, J. Richter, J. Kozisek, "Comparison of different
absorption corrections on the model structure of tetrakis(\m~2~-acetato)-
diaqua-di-copper(II)", Acta Chimica Slovaca, vol. 9, no. 2, 2016, pp. 136 - 140.
Afterwards a spherical absorption correction was performed within STOE LANA.
;
_exptl_crystal_colour colourless
_exptl_crystal_colour_primary colourless
_exptl_crystal_density_diffrn 1.451
_exptl_crystal_density_method 'not measured'
_exptl_crystal_description needle
_exptl_crystal_F_000 2104
_exptl_crystal_size_max 0.3
_exptl_crystal_size_mid 0.04
_exptl_crystal_size_min 0.03
_exptl_crystal_size_rad 0.100
_refine_diff_density_max 0.457
_refine_diff_density_min -0.757
_refine_diff_density_rms 0.055
_refine_ls_extinction_method none
_refine_ls_goodness_of_fit_ref 1.054
_refine_ls_hydrogen_treatment constr
_refine_ls_matrix_type full
_refine_ls_number_parameters 607
_refine_ls_number_reflns 11197
_refine_ls_number_restraints 0
_refine_ls_restrained_S_all 1.054
_refine_ls_R_factor_all 0.0264
_refine_ls_R_factor_gt 0.0247
_refine_ls_shift/su_max 0.002
_refine_ls_shift/su_mean 0.000
_refine_ls_structure_factor_coef Fsqd
_refine_ls_weighting_details 'w=1/[\s^2^(Fo^2^)+(0.0412P)^2^+1.9595P] where P=(Fo^2^+2Fc^2^)/3'
_refine_ls_weighting_scheme calc
_refine_ls_wR_factor_gt 0.0698
_refine_ls_wR_factor_ref 0.0706
_reflns_Friedel_coverage 0.000
_reflns_number_gt 10432
_reflns_number_total 11197
_reflns_threshold_expression 'I > 2\s(I)'
_cod_data_source_file d4dt02068e3.cif
_cod_data_source_block lsh-r615a
_cod_database_code 7717789
_shelx_shelxl_version_number 2018/3
_shelx_space_group_comment
;
The symmetry employed for this shelxl refinement is uniquely defined
by the following loop, which should always be used as a source of
symmetry information in preference to the above space-group names.
They are only intended as comments.
;
_shelx_estimated_absorpt_t_max 0.913
_shelx_estimated_absorpt_t_min 0.457
_olex2_refinement_description
;
1. Fixed Uiso
 At 1.2 times of:
  All C(H) groups, All C(H,H) groups
 At 1.5 times of:
  All C(H,H,H) groups
2.a Secondary CH2 refined with riding coordinates:
 C11(H11A,H11B), C12(H12A,H12B), C13(H13A,H13B)
2.b Aromatic/amide H refined with riding coordinates:
 C2(H2), C3(H3), C4(H4), C5(H5), C8(H8), C9(H9), C15(H15), C16(H16), C17(H17),
 C21(H21), C22(H22), C23(H23), C31(H31), C32(H32), C33(H33), C34(H34), C35(H35),
  C37(H37), C38(H38), C39(H39), C40(H40), C41(H41), C43(H43), C44(H44),
 C45(H45), C46(H46), C47(H47), C49(H49), C50(H50), C51(H51), C52(H52), C53(H53)
2.c Idealised Me refined as rotating group:
 C14(H14A,H14B,H14C), C28(H28A,H28B,H28C), C29(H29A,H29B,H29C)
;
_olex2_submission_special_instructions 'No special instructions were received'

loop_
_space_group_symop_operation_xyz
'x, y, z'
'-x, y+1/2, -z+1/2'
'-x, -y, -z'
'x, -y-1/2, z-1/2'

loop_
_atom_site_label
_atom_site_type_symbol
_atom_site_fract_x
_atom_site_fract_y
_atom_site_fract_z
_atom_site_U_iso_or_equiv
_atom_site_adp_type
_atom_site_occupancy
_atom_site_site_symmetry_order
_atom_site_calc_flag
_atom_site_refinement_flags_posn
_atom_site_refinement_flags_adp
_atom_site_refinement_flags_occupancy
_atom_site_disorder_assembly
_atom_site_disorder_group
Ag1 Ag 0.72144(2) 0.29618(2) 0.25601(2) 0.02028(4) Uani 1 1 d . . . . .
P1 P 0.73576(4) 0.38914(2) 0.19894(2) 0.01772(7) Uani 1 1 d . . . . .
P2 P 0.76112(4) 0.20629(2) 0.20100(2) 0.01642(7) Uani 1 1 d . . . . .
F1 F 0.41033(18) 0.23930(5) 0.34201(5) 0.0606(4) Uani 1 1 d . . . . .
F2 F 0.45836(11) 0.32140(6) 0.28989(4) 0.0394(2) Uani 1 1 d . . . . .
F3 F 0.23384(12) 0.30932(5) 0.32453(5) 0.0403(2) Uani 1 1 d . . . . .
F4 F 0.43274(14) 0.32965(5) 0.38648(4) 0.0458(3) Uani 1 1 d . . . . .
O1 O 0.66748(11) 0.29550(4) 0.11603(4) 0.01913(19) Uani 1 1 d . . . . .
N1 N 0.91684(14) 0.41124(5) 0.50955(5) 0.0231(2) Uani 1 1 d . . . . .
N2 N 0.67780(15) 0.49017(6) 0.48300(6) 0.0306(3) Uani 1 1 d . . . . .
N3 N 0.84314(14) 0.35550(6) 0.42832(5) 0.0242(2) Uani 1 1 d . . . . .
N4 N 0.77536(15) 0.35546(6) 0.37458(5) 0.0281(3) Uani 1 1 d . . . . .
N5 N 0.81677(15) 0.30644(6) 0.35004(6) 0.0270(3) Uani 1 1 d . . . . .
C1 C 0.77555(18) 0.49928(7) 0.53042(6) 0.0270(3) Uani 1 1 d . . . . .
C2 C 0.7566(2) 0.54882(8) 0.56668(7) 0.0351(4) Uani 1 1 d . . . . .
H2 H 0.675569 0.575155 0.558540 0.042 Uiso 1 1 calc R . . . .
C3 C 0.8549(2) 0.55891(8) 0.61355(7) 0.0364(4) Uani 1 1 d . . . . .
H3 H 0.841701 0.592333 0.637755 0.044 Uiso 1 1 calc R . . . .
C4 C 0.9754(2) 0.52024(7) 0.62623(7) 0.0319(3) Uani 1 1 d . . . . .
H4 H 1.043418 0.528125 0.658623 0.038 Uiso 1 1 calc R . . . .
C5 C 0.99574(18) 0.47115(7) 0.59222(6) 0.0279(3) Uani 1 1 d . . . . .
H5 H 1.076786 0.445045 0.601269 0.033 Uiso 1 1 calc R . . . .
C6 C 0.89521(17) 0.45981(6) 0.54373(6) 0.0237(3) Uani 1 1 d . . . . .
C7 C 0.82129(17) 0.40481(6) 0.46526(6) 0.0234(3) Uani 1 1 d . . . . .
C8 C 0.70001(18) 0.44349(7) 0.45128(7) 0.0288(3) Uani 1 1 d . . . . .
H8 H 0.634022 0.435312 0.418354 0.035 Uiso 1 1 calc R . . . .
C9 C 0.92922(18) 0.30666(7) 0.43775(6) 0.0260(3) Uani 1 1 d . . . . .
H9 H 0.988645 0.296670 0.471957 0.031 Uiso 1 1 calc R . . . .
C10 C 0.91216(17) 0.27474(7) 0.38734(6) 0.0246(3) Uani 1 1 d . . . . .
C11 C 0.97959(18) 0.21743(7) 0.37038(6) 0.0266(3) Uani 1 1 d . . . . .
H11A H 1.086382 0.224095 0.366481 0.032 Uiso 1 1 calc R . . . .
H11B H 0.933906 0.205654 0.331883 0.032 Uiso 1 1 calc R . . . .
C12 C 0.96325(18) 0.16606(7) 0.41217(7) 0.0286(3) Uani 1 1 d . . . . .
H12A H 0.856721 0.158381 0.415699 0.034 Uiso 1 1 calc R . . . .
H12B H 1.008500 0.177380 0.450870 0.034 Uiso 1 1 calc R . . . .
C13 C 1.0363(2) 0.10936(8) 0.39239(8) 0.0369(4) Uani 1 1 d . . . . .
H13A H 1.143359 0.116841 0.390062 0.044 Uiso 1 1 calc R . . . .
H13B H 0.993427 0.099000 0.353081 0.044 Uiso 1 1 calc R . . . .
C14 C 1.0169(4) 0.05677(10) 0.43256(11) 0.0670(7) Uani 1 1 d . . . . .
H14A H 1.065180 0.065610 0.470911 0.101 Uiso 1 1 calc GR . . . .
H14B H 1.061911 0.021196 0.416828 0.101 Uiso 1 1 calc GR . . . .
H14C H 0.911131 0.049662 0.435799 0.101 Uiso 1 1 calc GR . . . .
C15 C 0.44129(17) 0.40123(7) 0.02801(6) 0.0268(3) Uani 1 1 d . . . . .
H15 H 0.379548 0.403347 -0.006990 0.032 Uiso 1 1 calc R . . . .
C16 C 0.46608(18) 0.45231(7) 0.06077(7) 0.0285(3) Uani 1 1 d . . . . .
H16 H 0.421579 0.488837 0.048113 0.034 Uiso 1 1 calc R . . . .
C17 C 0.55596(16) 0.45030(6) 0.11217(6) 0.0242(3) Uani 1 1 d . . . . .
H17 H 0.572800 0.485480 0.134493 0.029 Uiso 1 1 calc R . . . .
C18 C 0.62144(14) 0.39685(6) 0.13105(6) 0.0192(2) Uani 1 1 d . . . . .
C19 C 0.59486(14) 0.34635(6) 0.09651(6) 0.0186(2) Uani 1 1 d . . . . .
C20 C 0.50467(15) 0.34661(6) 0.04505(6) 0.0208(3) Uani 1 1 d . . . . .
C21 C 0.47532(16) 0.17861(7) 0.02955(6) 0.0243(3) Uani 1 1 d . . . . .
H21 H 0.417128 0.173173 -0.005950 0.029 Uiso 1 1 calc R . . . .
C22 C 0.51240(17) 0.12944(7) 0.06397(6) 0.0254(3) Uani 1 1 d . . . . .
H22 H 0.479487 0.090891 0.051962 0.030 Uiso 1 1 calc R . . . .
C23 C 0.59763(16) 0.13657(6) 0.11600(6) 0.0218(3) Uani 1 1 d . . . . .
H23 H 0.622012 0.102821 0.139569 0.026 Uiso 1 1 calc R . . . .
C24 C 0.64771(15) 0.19291(6) 0.13390(6) 0.0179(2) Uani 1 1 d . . . . .
C25 C 0.60948(14) 0.24121(6) 0.09767(6) 0.0175(2) Uani 1 1 d . . . . .
C26 C 0.52171(15) 0.23593(6) 0.04597(6) 0.0196(2) Uani 1 1 d . . . . .
C27 C 0.48704(16) 0.29045(6) 0.00824(6) 0.0216(3) Uani 1 1 d . . . . .
C28 C 0.33037(19) 0.28619(8) -0.02144(8) 0.0327(3) Uani 1 1 d . . . . .
H28A H 0.258226 0.285782 0.007940 0.049 Uiso 1 1 calc GR . . . .
H28B H 0.321016 0.249470 -0.044286 0.049 Uiso 1 1 calc GR . . . .
H28C H 0.311593 0.320610 -0.046969 0.049 Uiso 1 1 calc GR . . . .
C29 C 0.6013(2) 0.29289(7) -0.03738(7) 0.0315(3) Uani 1 1 d . . . . .
H29A H 0.582964 0.328141 -0.061823 0.047 Uiso 1 1 calc GR . . . .
H29B H 0.592687 0.256965 -0.061415 0.047 Uiso 1 1 calc GR . . . .
H29C H 0.701233 0.295127 -0.017965 0.047 Uiso 1 1 calc GR . . . .
C30 C 0.71458(15) 0.45985(6) 0.23530(6) 0.0213(3) Uani 1 1 d . . . . .
C31 C 0.78980(17) 0.51169(7) 0.22196(7) 0.0290(3) Uani 1 1 d . . . . .
H31 H 0.856338 0.511214 0.192246 0.035 Uiso 1 1 calc R . . . .
C32 C 0.76746(19) 0.56399(7) 0.25209(8) 0.0357(4) Uani 1 1 d . . . . .
H32 H 0.818892 0.599220 0.242981 0.043 Uiso 1 1 calc R . . . .
C33 C 0.6708(2) 0.56491(7) 0.29523(8) 0.0361(4) Uani 1 1 d . . . . .
H33 H 0.655190 0.600799 0.315602 0.043 Uiso 1 1 calc R . . . .
C34 C 0.5966(2) 0.51367(7) 0.30878(7) 0.0333(3) Uani 1 1 d . . . . .
H34 H 0.530283 0.514459 0.338556 0.040 Uiso 1 1 calc R . . . .
C35 C 0.61835(17) 0.46087(7) 0.27917(7) 0.0265(3) Uani 1 1 d . . . . .
H35 H 0.567635 0.425673 0.288893 0.032 Uiso 1 1 calc R . . . .
C36 C 0.92272(15) 0.38939(6) 0.17596(6) 0.0204(3) Uani 1 1 d . . . . .
C37 C 1.03805(16) 0.38363(6) 0.21900(7) 0.0248(3) Uani 1 1 d . . . . .
H37 H 1.017013 0.382767 0.258501 0.030 Uiso 1 1 calc R . . . .
C38 C 1.18244(17) 0.37917(7) 0.20465(7) 0.0300(3) Uani 1 1 d . . . . .
H38 H 1.260835 0.376380 0.234229 0.036 Uiso 1 1 calc R . . . .
C39 C 1.21295(18) 0.37877(7) 0.14722(8) 0.0330(3) Uani 1 1 d . . . . .
H39 H 1.312250 0.374883 0.137261 0.040 Uiso 1 1 calc R . . . .
C40 C 1.09936(19) 0.38401(9) 0.10428(8) 0.0369(4) Uani 1 1 d . . . . .
H40 H 1.120860 0.383709 0.064820 0.044 Uiso 1 1 calc R . . . .
C41 C 0.95428(17) 0.38969(8) 0.11833(7) 0.0303(3) Uani 1 1 d . . . . .
H41 H 0.876592 0.393789 0.088619 0.036 Uiso 1 1 calc R . . . .
C42 C 0.94741(16) 0.20635(6) 0.17680(6) 0.0188(3) Uani 1 1 d . . . . .
C43 C 1.06193(16) 0.22927(6) 0.21386(6) 0.0229(3) Uani 1 1 d . . . . .
H43 H 1.041157 0.244677 0.250524 0.028 Uiso 1 1 calc R . . . .
C44 C 1.20541(16) 0.22975(7) 0.19769(7) 0.0267(3) Uani 1 1 d . . . . .
H44 H 1.283382 0.244455 0.223591 0.032 Uiso 1 1 calc R . . . .
C45 C 1.23554(17) 0.20878(7) 0.14371(7) 0.0258(3) Uani 1 1 d . . . . .
H45 H 1.334012 0.209631 0.132320 0.031 Uiso 1 1 calc R . . . .
C46 C 1.12184(17) 0.18651(7) 0.10619(7) 0.0269(3) Uani 1 1 d . . . . .
H46 H 1.142743 0.172215 0.069125 0.032 Uiso 1 1 calc R . . . .
C47 C 0.97827(16) 0.18505(7) 0.12255(6) 0.0237(3) Uani 1 1 d . . . . .
H47 H 0.900843 0.169559 0.096859 0.028 Uiso 1 1 calc R . . . .
C48 C 0.74557(15) 0.13736(6) 0.24121(6) 0.0191(2) Uani 1 1 d . . . . .
C49 C 0.65009(17) 0.13723(7) 0.28549(6) 0.0254(3) Uani 1 1 d . . . . .
H49 H 0.596992 0.172285 0.293830 0.030 Uiso 1 1 calc R . . . .
C50 C 0.63276(19) 0.08571(7) 0.31738(7) 0.0318(3) Uani 1 1 d . . . . .
H50 H 0.567432 0.085605 0.347514 0.038 Uiso 1 1 calc R . . . .
C51 C 0.70980(19) 0.03462(7) 0.30562(7) 0.0323(3) Uani 1 1 d . . . . .
H51 H 0.697353 -0.000491 0.327601 0.039 Uiso 1 1 calc R . . . .
C52 C 0.80489(18) 0.03459(7) 0.26191(7) 0.0306(3) Uani 1 1 d . . . . .
H52 H 0.857740 -0.000594 0.253789 0.037 Uiso 1 1 calc R . . . .
C53 C 0.82347(17) 0.08583(6) 0.22978(7) 0.0251(3) Uani 1 1 d . . . . .
H53 H 0.889556 0.085720 0.199912 0.030 Uiso 1 1 calc R . . . .
B1 B 0.3842(2) 0.29969(8) 0.33626(8) 0.0315(4) Uani 1 1 d . . . . .

loop_
_atom_site_aniso_label
_atom_site_aniso_U_11
_atom_site_aniso_U_22
_atom_site_aniso_U_33
_atom_site_aniso_U_23
_atom_site_aniso_U_13
_atom_site_aniso_U_12
Ag1 0.02814(6) 0.01585(6) 0.01702(6) -0.00204(3) 0.00283(4) 0.00037(3)
P1 0.02129(16) 0.01352(15) 0.01847(15) -0.00089(11) 0.00228(12) -0.00045(11)
P2 0.02015(15) 0.01342(15) 0.01577(15) -0.00134(10) 0.00192(11) -0.00010(11)
F1 0.1082(11) 0.0343(6) 0.0384(6) 0.0010(5) 0.0004(6) 0.0218(7)
F2 0.0292(5) 0.0614(7) 0.0280(5) 0.0066(5) 0.0056(4) 0.0024(5)
F3 0.0357(5) 0.0471(6) 0.0396(6) -0.0028(5) 0.0122(4) -0.0066(4)
F4 0.0622(7) 0.0484(7) 0.0260(5) -0.0085(4) -0.0009(5) 0.0006(5)
O1 0.0208(5) 0.0148(5) 0.0213(5) -0.0009(3) -0.0017(4) -0.0003(3)
N1 0.0322(6) 0.0191(6) 0.0178(5) 0.0008(4) 0.0015(4) -0.0004(5)
N2 0.0345(7) 0.0298(7) 0.0276(6) 0.0012(5) 0.0040(5) 0.0066(5)
N3 0.0337(6) 0.0213(6) 0.0170(5) -0.0002(4) -0.0018(4) 0.0005(5)
N4 0.0386(7) 0.0253(6) 0.0195(6) -0.0021(5) -0.0040(5) 0.0019(5)
N5 0.0356(7) 0.0234(6) 0.0215(6) -0.0016(5) -0.0006(5) 0.0009(5)
C1 0.0349(8) 0.0237(7) 0.0231(7) 0.0017(5) 0.0065(6) 0.0023(6)
C2 0.0485(10) 0.0263(8) 0.0316(8) -0.0016(6) 0.0097(7) 0.0081(7)
C3 0.0560(11) 0.0258(8) 0.0286(8) -0.0057(6) 0.0100(7) 0.0001(7)
C4 0.0479(9) 0.0256(8) 0.0222(7) -0.0023(6) 0.0029(6) -0.0056(7)
C5 0.0383(8) 0.0229(7) 0.0222(7) 0.0003(5) 0.0012(6) -0.0017(6)
C6 0.0344(7) 0.0188(6) 0.0184(6) 0.0019(5) 0.0048(5) -0.0008(5)
C7 0.0317(7) 0.0202(6) 0.0183(6) 0.0013(5) 0.0030(5) 0.0001(5)
C8 0.0316(8) 0.0312(8) 0.0232(7) 0.0015(6) 0.0003(6) 0.0034(6)
C9 0.0341(8) 0.0232(7) 0.0201(7) 0.0000(5) -0.0005(5) 0.0029(6)
C10 0.0309(7) 0.0219(7) 0.0206(6) 0.0004(5) 0.0006(5) -0.0017(6)
C11 0.0321(8) 0.0249(7) 0.0230(7) -0.0032(6) 0.0027(6) 0.0003(6)
C12 0.0352(8) 0.0248(7) 0.0259(7) -0.0023(6) 0.0024(6) 0.0016(6)
C13 0.0465(10) 0.0265(8) 0.0369(9) -0.0071(7) -0.0022(7) 0.0063(7)
C14 0.123(2) 0.0289(10) 0.0476(12) 0.0010(9) -0.0007(13) 0.0140(12)
C15 0.0304(7) 0.0282(7) 0.0212(6) 0.0062(5) -0.0008(5) 0.0038(6)
C16 0.0344(8) 0.0218(7) 0.0292(7) 0.0069(6) 0.0006(6) 0.0056(6)
C17 0.0280(7) 0.0174(6) 0.0272(7) 0.0023(5) 0.0029(5) 0.0019(5)
C18 0.0194(6) 0.0173(6) 0.0211(6) 0.0012(5) 0.0029(5) -0.0001(5)
C19 0.0193(6) 0.0168(6) 0.0197(6) 0.0027(5) 0.0023(5) 0.0001(5)
C20 0.0221(6) 0.0225(7) 0.0179(6) 0.0019(5) 0.0022(5) -0.0004(5)
C21 0.0270(7) 0.0263(7) 0.0193(6) -0.0057(5) 0.0004(5) -0.0043(5)
C22 0.0310(7) 0.0208(7) 0.0242(7) -0.0070(5) 0.0013(5) -0.0056(5)
C23 0.0262(7) 0.0171(6) 0.0222(6) -0.0026(5) 0.0025(5) -0.0023(5)
C24 0.0189(6) 0.0175(6) 0.0175(6) -0.0025(5) 0.0023(5) -0.0006(5)
C25 0.0179(6) 0.0166(6) 0.0183(6) -0.0027(5) 0.0025(4) -0.0007(4)
C26 0.0206(6) 0.0223(7) 0.0162(6) -0.0022(5) 0.0033(5) -0.0009(5)
C27 0.0232(7) 0.0246(7) 0.0168(6) 0.0004(5) 0.0000(5) -0.0003(5)
C28 0.0293(8) 0.0341(8) 0.0330(8) -0.0012(6) -0.0093(6) 0.0013(6)
C29 0.0387(9) 0.0359(9) 0.0210(7) 0.0015(6) 0.0098(6) 0.0000(6)
C30 0.0248(6) 0.0163(6) 0.0227(6) -0.0019(5) 0.0001(5) 0.0012(5)
C31 0.0304(7) 0.0194(7) 0.0378(8) -0.0036(6) 0.0059(6) -0.0021(6)
C32 0.0363(9) 0.0178(7) 0.0527(11) -0.0072(7) 0.0010(7) -0.0028(6)
C33 0.0431(9) 0.0218(7) 0.0421(9) -0.0130(7) -0.0037(7) 0.0065(6)
C34 0.0429(9) 0.0286(8) 0.0292(8) -0.0052(6) 0.0064(6) 0.0105(7)
C35 0.0323(7) 0.0212(7) 0.0264(7) -0.0012(5) 0.0051(6) 0.0033(6)
C36 0.0221(6) 0.0138(6) 0.0254(7) -0.0001(5) 0.0025(5) -0.0006(5)
C37 0.0263(7) 0.0211(7) 0.0264(7) 0.0008(5) -0.0011(5) -0.0014(5)
C38 0.0250(7) 0.0233(7) 0.0405(9) 0.0040(6) -0.0041(6) -0.0005(5)
C39 0.0233(7) 0.0288(8) 0.0475(10) 0.0043(7) 0.0073(6) 0.0013(6)
C40 0.0292(8) 0.0503(11) 0.0326(8) 0.0018(7) 0.0110(6) 0.0006(7)
C41 0.0257(7) 0.0396(9) 0.0257(7) 0.0032(6) 0.0026(6) -0.0017(6)
C42 0.0236(6) 0.0138(6) 0.0190(6) 0.0001(4) 0.0018(5) -0.0006(4)
C43 0.0239(7) 0.0236(7) 0.0215(6) -0.0040(5) 0.0029(5) -0.0027(5)
C44 0.0238(7) 0.0266(7) 0.0295(7) -0.0035(6) 0.0001(5) -0.0053(5)
C45 0.0215(7) 0.0249(7) 0.0318(8) 0.0019(6) 0.0070(6) -0.0011(5)
C46 0.0281(7) 0.0305(8) 0.0230(7) -0.0042(6) 0.0077(5) 0.0001(6)
C47 0.0244(7) 0.0258(7) 0.0209(6) -0.0051(5) 0.0018(5) -0.0011(5)
C48 0.0223(6) 0.0163(6) 0.0187(6) -0.0002(5) 0.0011(5) -0.0016(5)
C49 0.0303(7) 0.0206(7) 0.0260(7) -0.0001(5) 0.0070(5) -0.0018(5)
C50 0.0401(9) 0.0286(8) 0.0282(8) 0.0037(6) 0.0118(6) -0.0059(6)
C51 0.0415(9) 0.0219(7) 0.0336(8) 0.0088(6) 0.0023(6) -0.0048(6)
C52 0.0342(8) 0.0184(7) 0.0390(8) 0.0035(6) 0.0023(6) 0.0035(6)
C53 0.0295(7) 0.0191(7) 0.0273(7) 0.0005(5) 0.0051(5) 0.0015(5)
B1 0.0422(10) 0.0321(10) 0.0207(8) 0.0004(6) 0.0048(7) 0.0051(7)

loop_
_atom_type_symbol
_atom_type_description
_atom_type_scat_dispersion_real
_atom_type_scat_dispersion_imag
_atom_type_scat_source
C C 0.0140 0.0070 'International Tables Vol C Tables 4.2.6.8 and 6.1.1.4'
H H 0.0000 0.0000 'International Tables Vol C Tables 4.2.6.8 and 6.1.1.4'
Ag Ag 0.0780 3.3820 'International Tables Vol C Tables 4.2.6.8 and 6.1.1.4'
B B 0.0070 0.0030 'International Tables Vol C Tables 4.2.6.8 and 6.1.1.4'
F F 0.0580 0.0400 'International Tables Vol C Tables 4.2.6.8 and 6.1.1.4'
N N 0.0240 0.0130 'International Tables Vol C Tables 4.2.6.8 and 6.1.1.4'
O O 0.0390 0.0240 'International Tables Vol C Tables 4.2.6.8 and 6.1.1.4'
P P 0.2540 0.3330 'International Tables Vol C Tables 4.2.6.8 and 6.1.1.4'

loop_
_geom_angle_atom_site_label_1
_geom_angle_atom_site_label_2
_geom_angle_atom_site_label_3
_geom_angle
_geom_angle_site_symmetry_1
_geom_angle_site_symmetry_3
_geom_angle_publ_flag
P2 Ag1 P1 113.779(12) . . ?
N5 Ag1 P1 113.03(3) . . ?
N5 Ag1 P2 121.49(3) . . ?
C18 P1 Ag1 119.38(4) . . ?
C30 P1 Ag1 118.47(5) . . ?
C30 P1 C18 104.14(6) . . ?
C30 P1 C36 105.57(6) . . ?
C36 P1 Ag1 104.36(4) . . ?
C36 P1 C18 103.10(6) . . ?
C24 P2 Ag1 119.26(4) . . ?
C42 P2 Ag1 109.88(4) . . ?
C42 P2 C24 102.23(6) . . ?
C48 P2 Ag1 114.69(5) . . ?
C48 P2 C24 103.68(6) . . ?
C48 P2 C42 105.63(6) . . ?
C19 O1 C25 118.04(11) . . ?
C7 N1 C6 115.39(13) . . ?
C8 N2 C1 116.94(13) . . ?
N4 N3 C7 118.88(12) . . ?
N4 N3 C9 111.39(12) . . ?
C9 N3 C7 129.69(12) . . ?
N5 N4 N3 106.13(12) . . ?
N4 N5 Ag1 113.50(9) . . ?
N4 N5 C10 110.50(12) . . ?
C10 N5 Ag1 135.95(10) . . ?
N2 C1 C2 119.56(14) . . ?
N2 C1 C6 121.12(14) . . ?
C2 C1 C6 119.31(14) . . ?
C1 C2 H2 120.0 . . ?
C3 C2 C1 120.06(16) . . ?
C3 C2 H2 120.0 . . ?
C2 C3 H3 119.7 . . ?
C2 C3 C4 120.63(15) . . ?
C4 C3 H3 119.7 . . ?
C3 C4 H4 119.6 . . ?
C5 C4 C3 120.71(15) . . ?
C5 C4 H4 119.6 . . ?
C4 C5 H5 120.2 . . ?
C4 C5 C6 119.56(15) . . ?
C6 C5 H5 120.2 . . ?
N1 C6 C1 120.89(13) . . ?
N1 C6 C5 119.38(13) . . ?
C5 C6 C1 119.71(14) . . ?
N1 C7 N3 116.54(13) . . ?
N1 C7 C8 124.73(14) . . ?
C8 C7 N3 118.72(13) . . ?
N2 C8 C7 120.91(14) . . ?
N2 C8 H8 119.5 . . ?
C7 C8 H8 119.5 . . ?
N3 C9 H9 127.4 . . ?
N3 C9 C10 105.12(13) . . ?
C10 C9 H9 127.4 . . ?
N5 C10 C11 122.17(13) . . ?
C9 C10 N5 106.86(13) . . ?
C9 C10 C11 130.96(14) . . ?
C10 C11 H11A 108.5 . . ?
C10 C11 H11B 108.5 . . ?
C10 C11 C12 115.13(13) . . ?
H11A C11 H11B 107.5 . . ?
C12 C11 H11A 108.5 . . ?
C12 C11 H11B 108.5 . . ?
C11 C12 H12A 109.2 . . ?
C11 C12 H12B 109.2 . . ?
C11 C12 C13 112.11(14) . . ?
H12A C12 H12B 107.9 . . ?
C13 C12 H12A 109.2 . . ?
C13 C12 H12B 109.2 . . ?
C12 C13 H13A 109.0 . . ?
C12 C13 H13B 109.0 . . ?
C12 C13 C14 113.01(17) . . ?
H13A C13 H13B 107.8 . . ?
C14 C13 H13A 109.0 . . ?
C14 C13 H13B 109.0 . . ?
C13 C14 H14A 109.5 . . ?
C13 C14 H14B 109.5 . . ?
C13 C14 H14C 109.5 . . ?
H14A C14 H14B 109.5 . . ?
H14A C14 H14C 109.5 . . ?
H14B C14 H14C 109.5 . . ?
C16 C15 H15 119.1 . . ?
C16 C15 C20 121.75(13) . . ?
C20 C15 H15 119.1 . . ?
C15 C16 H16 119.9 . . ?
C15 C16 C17 120.16(13) . . ?
C17 C16 H16 119.9 . . ?
C16 C17 H17 119.9 . . ?
C16 C17 C18 120.23(14) . . ?
C18 C17 H17 119.9 . . ?
C17 C18 P1 123.50(11) . . ?
C17 C18 C19 117.92(12) . . ?
C19 C18 P1 118.57(10) . . ?
O1 C19 C18 115.33(11) . . ?
O1 C19 C20 121.24(12) . . ?
C20 C19 C18 123.42(12) . . ?
C15 C20 C27 123.01(12) . . ?
C19 C20 C15 116.51(13) . . ?
C19 C20 C27 120.35(12) . . ?
C22 C21 H21 119.3 . . ?
C22 C21 C26 121.45(13) . . ?
C26 C21 H21 119.3 . . ?
C21 C22 H22 120.0 . . ?
C21 C22 C23 120.04(13) . . ?
C23 C22 H22 120.0 . . ?
C22 C23 H23 119.7 . . ?
C22 C23 C24 120.53(13) . . ?
C24 C23 H23 119.7 . . ?
C23 C24 P2 123.51(11) . . ?
C23 C24 C25 117.68(12) . . ?
C25 C24 P2 118.81(10) . . ?
O1 C25 C24 115.38(11) . . ?
O1 C25 C26 121.27(12) . . ?
C26 C25 C24 123.34(12) . . ?
C21 C26 C27 122.65(12) . . ?
C25 C26 C21 116.93(13) . . ?
C25 C26 C27 120.33(12) . . ?
C20 C27 C28 110.87(12) . . ?
C20 C27 C29 107.98(12) . . ?
C26 C27 C20 109.60(11) . . ?
C26 C27 C28 110.52(12) . . ?
C26 C27 C29 107.69(12) . . ?
C28 C27 C29 110.10(13) . . ?
C27 C28 H28A 109.5 . . ?
C27 C28 H28B 109.5 . . ?
C27 C28 H28C 109.5 . . ?
H28A C28 H28B 109.5 . . ?
H28A C28 H28C 109.5 . . ?
H28B C28 H28C 109.5 . . ?
C27 C29 H29A 109.5 . . ?
C27 C29 H29B 109.5 . . ?
C27 C29 H29C 109.5 . . ?
H29A C29 H29B 109.5 . . ?
H29A C29 H29C 109.5 . . ?
H29B C29 H29C 109.5 . . ?
C31 C30 P1 123.75(11) . . ?
C35 C30 P1 116.69(11) . . ?
C35 C30 C31 119.55(14) . . ?
C30 C31 H31 120.0 . . ?
C32 C31 C30 120.05(15) . . ?
C32 C31 H31 120.0 . . ?
C31 C32 H32 119.9 . . ?
C33 C32 C31 120.17(16) . . ?
C33 C32 H32 119.9 . . ?
C32 C33 H33 120.0 . . ?
C32 C33 C34 120.00(15) . . ?
C34 C33 H33 120.0 . . ?
C33 C34 H34 119.7 . . ?
C33 C34 C35 120.51(16) . . ?
C35 C34 H34 119.7 . . ?
C30 C35 C34 119.72(15) . . ?
C30 C35 H35 120.1 . . ?
C34 C35 H35 120.1 . . ?
C37 C36 P1 117.03(11) . . ?
C41 C36 P1 123.34(11) . . ?
C41 C36 C37 119.37(13) . . ?
C36 C37 H37 119.8 . . ?
C38 C37 C36 120.45(14) . . ?
C38 C37 H37 119.8 . . ?
C37 C38 H38 120.1 . . ?
C37 C38 C39 119.88(15) . . ?
C39 C38 H38 120.1 . . ?
C38 C39 H39 120.0 . . ?
C40 C39 C38 120.07(15) . . ?
C40 C39 H39 120.0 . . ?
C39 C40 H40 119.8 . . ?
C39 C40 C41 120.43(16) . . ?
C41 C40 H40 119.8 . . ?
C36 C41 H41 120.1 . . ?
C40 C41 C36 119.77(15) . . ?
C40 C41 H41 120.1 . . ?
C43 C42 P2 118.31(11) . . ?
C43 C42 C47 119.41(13) . . ?
C47 C42 P2 122.28(11) . . ?
C42 C43 H43 119.8 . . ?
C44 C43 C42 120.47(13) . . ?
C44 C43 H43 119.8 . . ?
C43 C44 H44 120.0 . . ?
C43 C44 C45 119.94(14) . . ?
C45 C44 H44 120.0 . . ?
C44 C45 H45 120.0 . . ?
C44 C45 C46 119.99(14) . . ?
C46 C45 H45 120.0 . . ?
C45 C46 H46 119.9 . . ?
C47 C46 C45 120.29(14) . . ?
C47 C46 H46 119.9 . . ?
C42 C47 H47 120.1 . . ?
C46 C47 C42 119.88(13) . . ?
C46 C47 H47 120.1 . . ?
C49 C48 P2 117.19(11) . . ?
C53 C48 P2 123.34(11) . . ?
C53 C48 C49 119.47(13) . . ?
C48 C49 H49 120.1 . . ?
C50 C49 C48 119.78(14) . . ?
C50 C49 H49 120.1 . . ?
C49 C50 H50 119.8 . . ?
C51 C50 C49 120.47(15) . . ?
C51 C50 H50 119.8 . . ?
C50 C51 H51 120.0 . . ?
C52 C51 C50 119.96(14) . . ?
C52 C51 H51 120.0 . . ?
C51 C52 H52 119.9 . . ?
C51 C52 C53 120.15(15) . . ?
C53 C52 H52 119.9 . . ?
C48 C53 H53 119.9 . . ?
C52 C53 C48 120.17(14) . . ?
C52 C53 H53 119.9 . . ?
F1 B1 F2 109.11(15) . . ?
F1 B1 F3 109.30(16) . . ?
F1 B1 F4 110.79(15) . . ?
F3 B1 F2 108.57(14) . . ?
F3 B1 F4 109.36(15) . . ?
F4 B1 F2 109.68(16) . . ?

loop_
_geom_bond_atom_site_label_1
_geom_bond_atom_site_label_2
_geom_bond_distance
_geom_bond_site_symmetry_2
_geom_bond_publ_flag
Ag1 P1 2.4797(3) . ?
Ag1 P2 2.4287(3) . ?
Ag1 N5 2.2928(13) . ?
P1 C18 1.8235(14) . ?
P1 C30 1.8146(14) . ?
P1 C36 1.8146(14) . ?
P2 C24 1.8210(14) . ?
P2 C42 1.8195(15) . ?
P2 C48 1.8177(14) . ?
F1 B1 1.381(2) . ?
F2 B1 1.399(2) . ?
F3 B1 1.385(2) . ?
F4 B1 1.386(2) . ?
O1 C19 1.3765(15) . ?
O1 C25 1.3811(15) . ?
N1 C6 1.3710(18) . ?
N1 C7 1.2982(18) . ?
N2 C1 1.372(2) . ?
N2 C8 1.305(2) . ?
N3 N4 1.3451(16) . ?
N3 C7 1.4231(18) . ?
N3 C9 1.3533(19) . ?
N4 N5 1.3072(18) . ?
N5 C10 1.3726(19) . ?
C1 C2 1.413(2) . ?
C1 C6 1.415(2) . ?
C2 H2 0.9500 . ?
C2 C3 1.369(3) . ?
C3 H3 0.9500 . ?
C3 C4 1.408(3) . ?
C4 H4 0.9500 . ?
C4 C5 1.376(2) . ?
C5 H5 0.9500 . ?
C5 C6 1.414(2) . ?
C7 C8 1.418(2) . ?
C8 H8 0.9500 . ?
C9 H9 0.9500 . ?
C9 C10 1.369(2) . ?
C10 C11 1.490(2) . ?
C11 H11A 0.9900 . ?
C11 H11B 0.9900 . ?
C11 C12 1.521(2) . ?
C12 H12A 0.9900 . ?
C12 H12B 0.9900 . ?
C12 C13 1.522(2) . ?
C13 H13A 0.9900 . ?
C13 H13B 0.9900 . ?
C13 C14 1.522(3) . ?
C14 H14A 0.9800 . ?
C14 H14B 0.9800 . ?
C14 H14C 0.9800 . ?
C15 H15 0.9500 . ?
C15 C16 1.384(2) . ?
C15 C20 1.398(2) . ?
C16 H16 0.9500 . ?
C16 C17 1.390(2) . ?
C17 H17 0.9500 . ?
C17 C18 1.3939(19) . ?
C18 C19 1.3979(18) . ?
C19 C20 1.3924(18) . ?
C20 C27 1.5239(19) . ?
C21 H21 0.9500 . ?
C21 C22 1.388(2) . ?
C21 C26 1.397(2) . ?
C22 H22 0.9500 . ?
C22 C23 1.390(2) . ?
C23 H23 0.9500 . ?
C23 C24 1.3961(18) . ?
C24 C25 1.3985(18) . ?
C25 C26 1.3908(18) . ?
C26 C27 1.5228(19) . ?
C27 C28 1.531(2) . ?
C27 C29 1.537(2) . ?
C28 H28A 0.9800 . ?
C28 H28B 0.9800 . ?
C28 H28C 0.9800 . ?
C29 H29A 0.9800 . ?
C29 H29B 0.9800 . ?
C29 H29C 0.9800 . ?
C30 C31 1.395(2) . ?
C30 C35 1.390(2) . ?
C31 H31 0.9500 . ?
C31 C32 1.389(2) . ?
C32 H32 0.9500 . ?
C32 C33 1.380(3) . ?
C33 H33 0.9500 . ?
C33 C34 1.381(3) . ?
C34 H34 0.9500 . ?
C34 C35 1.391(2) . ?
C35 H35 0.9500 . ?
C36 C37 1.3932(19) . ?
C36 C41 1.388(2) . ?
C37 H37 0.9500 . ?
C37 C38 1.378(2) . ?
C38 H38 0.9500 . ?
C38 C39 1.381(3) . ?
C39 H39 0.9500 . ?
C39 C40 1.380(2) . ?
C40 H40 0.9500 . ?
C40 C41 1.384(2) . ?
C41 H41 0.9500 . ?
C42 C43 1.3928(19) . ?
C42 C47 1.3939(19) . ?
C43 H43 0.9500 . ?
C43 C44 1.381(2) . ?
C44 H44 0.9500 . ?
C44 C45 1.384(2) . ?
C45 H45 0.9500 . ?
C45 C46 1.388(2) . ?
C46 H46 0.9500 . ?
C46 C47 1.383(2) . ?
C47 H47 0.9500 . ?
C48 C49 1.393(2) . ?
C48 C53 1.3913(19) . ?
C49 H49 0.9500 . ?
C49 C50 1.388(2) . ?
C50 H50 0.9500 . ?
C50 C51 1.381(2) . ?
C51 H51 0.9500 . ?
C51 C52 1.380(2) . ?
C52 H52 0.9500 . ?
C52 C53 1.388(2) . ?
C53 H53 0.9500 . ?

loop_
_geom_torsion_atom_site_label_1
_geom_torsion_atom_site_label_2
_geom_torsion_atom_site_label_3
_geom_torsion_atom_site_label_4
_geom_torsion
_geom_torsion_site_symmetry_1
_geom_torsion_site_symmetry_2
_geom_torsion_site_symmetry_3
_geom_torsion_site_symmetry_4
_geom_torsion_publ_flag
Ag1 P1 C18 C17 143.30(11) . . . . ?
Ag1 P1 C18 C19 -35.20(12) . . . . ?
Ag1 P1 C30 C31 145.46(11) . . . . ?
Ag1 P1 C30 C35 -33.84(13) . . . . ?
Ag1 P1 C36 C37 -54.14(11) . . . . ?
Ag1 P1 C36 C41 119.99(12) . . . . ?
Ag1 P2 C24 C23 -143.03(10) . . . . ?
Ag1 P2 C24 C25 37.75(12) . . . . ?
Ag1 P2 C42 C43 37.32(12) . . . . ?
Ag1 P2 C42 C47 -141.86(11) . . . . ?
Ag1 P2 C48 C49 29.73(12) . . . . ?
Ag1 P2 C48 C53 -150.30(11) . . . . ?
Ag1 N5 C10 C9 177.32(12) . . . . ?
Ag1 N5 C10 C11 -1.5(2) . . . . ?
P1 C18 C19 O1 -4.12(16) . . . . ?
P1 C18 C19 C20 177.41(11) . . . . ?
P1 C30 C31 C32 -179.80(12) . . . . ?
P1 C30 C35 C34 -179.86(12) . . . . ?
P1 C36 C37 C38 175.36(11) . . . . ?
P1 C36 C41 C40 -173.71(13) . . . . ?
P2 C24 C25 O1 2.16(16) . . . . ?
P2 C24 C25 C26 -179.04(10) . . . . ?
P2 C42 C43 C44 179.36(12) . . . . ?
P2 C42 C47 C46 179.56(12) . . . . ?
P2 C48 C49 C50 179.48(12) . . . . ?
P2 C48 C53 C52 -179.33(12) . . . . ?
O1 C19 C20 C15 -177.34(13) . . . . ?
O1 C19 C20 C27 -1.4(2) . . . . ?
O1 C25 C26 C21 176.44(12) . . . . ?
O1 C25 C26 C27 -0.17(19) . . . . ?
N1 C7 C8 N2 1.0(2) . . . . ?
N2 C1 C2 C3 -178.89(16) . . . . ?
N2 C1 C6 N1 0.0(2) . . . . ?
N2 C1 C6 C5 178.69(14) . . . . ?
N3 N4 N5 Ag1 -178.36(9) . . . . ?
N3 N4 N5 C10 -0.49(17) . . . . ?
N3 C7 C8 N2 -178.18(14) . . . . ?
N3 C9 C10 N5 0.28(17) . . . . ?
N3 C9 C10 C11 178.99(15) . . . . ?
N4 N3 C7 N1 -161.90(13) . . . . ?
N4 N3 C7 C8 17.3(2) . . . . ?
N4 N3 C9 C10 -0.60(18) . . . . ?
N4 N5 C10 C9 0.13(18) . . . . ?
N4 N5 C10 C11 -178.72(14) . . . . ?
N5 C10 C11 C12 -128.84(15) . . . . ?
C1 N2 C8 C7 -0.8(2) . . . . ?
C1 C2 C3 C4 -0.1(3) . . . . ?
C2 C1 C6 N1 179.90(14) . . . . ?
C2 C1 C6 C5 -1.4(2) . . . . ?
C2 C3 C4 C5 -0.8(3) . . . . ?
C3 C4 C5 C6 0.6(2) . . . . ?
C4 C5 C6 N1 179.23(14) . . . . ?
C4 C5 C6 C1 0.5(2) . . . . ?
C6 N1 C7 N3 178.62(12) . . . . ?
C6 N1 C7 C8 -0.6(2) . . . . ?
C6 C1 C2 C3 1.2(2) . . . . ?
C7 N1 C6 C1 0.1(2) . . . . ?
C7 N1 C6 C5 -178.61(13) . . . . ?
C7 N3 N4 N5 178.54(13) . . . . ?
C7 N3 C9 C10 -178.16(14) . . . . ?
C8 N2 C1 C2 -179.53(15) . . . . ?
C8 N2 C1 C6 0.4(2) . . . . ?
C9 N3 N4 N5 0.68(17) . . . . ?
C9 N3 C7 N1 15.5(2) . . . . ?
C9 N3 C7 C8 -165.25(15) . . . . ?
C9 C10 C11 C12 52.6(2) . . . . ?
C10 C11 C12 C13 -179.31(14) . . . . ?
C11 C12 C13 C14 -178.10(18) . . . . ?
C15 C16 C17 C18 -0.1(2) . . . . ?
C15 C20 C27 C26 -160.88(13) . . . . ?
C15 C20 C27 C28 -38.61(19) . . . . ?
C15 C20 C27 C29 82.08(17) . . . . ?
C16 C15 C20 C19 -0.4(2) . . . . ?
C16 C15 C20 C27 -176.26(14) . . . . ?
C16 C17 C18 P1 -177.84(12) . . . . ?
C16 C17 C18 C19 0.7(2) . . . . ?
C17 C18 C19 O1 177.29(12) . . . . ?
C17 C18 C19 C20 -1.2(2) . . . . ?
C18 P1 C30 C31 -79.14(14) . . . . ?
C18 P1 C30 C35 101.56(12) . . . . ?
C18 P1 C36 C37 -179.56(11) . . . . ?
C18 P1 C36 C41 -5.42(14) . . . . ?
C18 C19 C20 C15 1.0(2) . . . . ?
C18 C19 C20 C27 177.00(12) . . . . ?
C19 O1 C25 C24 -156.04(11) . . . . ?
C19 O1 C25 C26 25.14(18) . . . . ?
C19 C20 C27 C26 23.43(18) . . . . ?
C19 C20 C27 C28 145.70(14) . . . . ?
C19 C20 C27 C29 -93.61(15) . . . . ?
C20 C15 C16 C17 0.0(2) . . . . ?
C21 C22 C23 C24 -0.5(2) . . . . ?
C21 C26 C27 C20 160.94(13) . . . . ?
C21 C26 C27 C28 38.46(19) . . . . ?
C21 C26 C27 C29 -81.83(16) . . . . ?
C22 C21 C26 C25 1.4(2) . . . . ?
C22 C21 C26 C27 177.97(13) . . . . ?
C22 C23 C24 P2 -179.45(11) . . . . ?
C22 C23 C24 C25 -0.2(2) . . . . ?
C23 C24 C25 O1 -177.10(12) . . . . ?
C23 C24 C25 C26 1.7(2) . . . . ?
C24 P2 C42 C43 164.92(11) . . . . ?
C24 P2 C42 C47 -14.25(13) . . . . ?
C24 P2 C48 C49 -101.99(12) . . . . ?
C24 P2 C48 C53 77.98(13) . . . . ?
C24 C25 C26 C21 -2.3(2) . . . . ?
C24 C25 C26 C27 -178.90(12) . . . . ?
C25 O1 C19 C18 157.19(11) . . . . ?
C25 O1 C19 C20 -24.30(18) . . . . ?
C25 C26 C27 C20 -22.64(17) . . . . ?
C25 C26 C27 C28 -145.12(13) . . . . ?
C25 C26 C27 C29 94.58(15) . . . . ?
C26 C21 C22 C23 -0.1(2) . . . . ?
C30 P1 C18 C17 8.39(14) . . . . ?
C30 P1 C18 C19 -170.10(11) . . . . ?
C30 P1 C36 C37 71.46(12) . . . . ?
C30 P1 C36 C41 -114.41(13) . . . . ?
C30 C31 C32 C33 -0.1(3) . . . . ?
C31 C30 C35 C34 0.8(2) . . . . ?
C31 C32 C33 C34 0.4(3) . . . . ?
C32 C33 C34 C35 -0.1(3) . . . . ?
C33 C34 C35 C30 -0.5(2) . . . . ?
C35 C30 C31 C32 -0.5(2) . . . . ?
C36 P1 C18 C17 -101.66(13) . . . . ?
C36 P1 C18 C19 79.84(11) . . . . ?
C36 P1 C30 C31 29.10(14) . . . . ?
C36 P1 C30 C35 -150.20(11) . . . . ?
C36 C37 C38 C39 -1.8(2) . . . . ?
C37 C36 C41 C40 0.3(2) . . . . ?
C37 C38 C39 C40 1.3(3) . . . . ?
C38 C39 C40 C41 0.0(3) . . . . ?
C39 C40 C41 C36 -0.8(3) . . . . ?
C41 C36 C37 C38 1.0(2) . . . . ?
C42 P2 C24 C23 95.62(12) . . . . ?
C42 P2 C24 C25 -83.60(11) . . . . ?
C42 P2 C48 C49 150.88(11) . . . . ?
C42 P2 C48 C53 -29.14(14) . . . . ?
C42 C43 C44 C45 1.7(2) . . . . ?
C43 C42 C47 C46 0.4(2) . . . . ?
C43 C44 C45 C46 -0.9(2) . . . . ?
C44 C45 C46 C47 -0.1(2) . . . . ?
C45 C46 C47 C42 0.4(2) . . . . ?
C47 C42 C43 C44 -1.4(2) . . . . ?
C48 P2 C24 C23 -14.05(13) . . . . ?
C48 P2 C24 C25 166.74(11) . . . . ?
C48 P2 C42 C43 -86.90(12) . . . . ?
C48 P2 C42 C47 93.92(12) . . . . ?
C48 C49 C50 C51 0.2(2) . . . . ?
C49 C48 C53 C52 0.6(2) . . . . ?
C49 C50 C51 C52 0.0(3) . . . . ?
C50 C51 C52 C53 0.1(3) . . . . ?
C51 C52 C53 C48 -0.4(2) . . . . ?
C53 C48 C49 C50 -0.5(2) . . . . ?
